data_4038414
loop_
_publ_author_name
'Isar, Prosenjit'
'Ravikanth, Mangalampalli'

_publ_section_title
;
 Dibenzoylbenzodipyrroles: Key Precursors for the Synthesis of Fused
 Meso-Aryl Sapphyrins.
;
_journal_name_full 'The Journal of organic chemistry'
_journal_paper_doi 10.1021/acs.joc.0c00663
_journal_year 2020
_chemical_formula_moiety '0.5(C38 H28 N2 O2), 0.5(C38 H29 N2 O2)'
_chemical_formula_sum 'C38 H28 N2 O2'
_chemical_formula_weight 544.62
_space_group_crystal_system monoclinic
_space_group_IT_number 14
_space_group_name_Hall '-P 2ybc'
_space_group_name_H-M_alt 'P 1 21/c 1'
_atom_sites_solution_hydrogens mixed
_atom_sites_solution_primary dual
_audit_creation_date 2019-09-13
_audit_creation_method
;
Olex2 1.2-ac3
(compiled 2017.08.10 svn.r3458 for OlexSys, GUI svn.r5381)
;
_cell_angle_alpha 90
_cell_angle_beta 95.618(9)
_cell_angle_gamma 90
_cell_formula_units_Z 8
_cell_length_a 12.3713(14)
_cell_length_b 30.827(3)
_cell_length_c 15.0142(13)
_cell_measurement_reflns_used 3539
_cell_measurement_temperature 150
_cell_measurement_theta_max 21.9760
_cell_measurement_theta_min 1.9050
_cell_volume 5698.5(10)
_computing_cell_refinement 'CrysAlisPro 1.171.39.46 (Rigaku OD, 2018)'
_computing_data_collection 'CrysAlisPro 1.171.39.46 (Rigaku OD, 2018)'
_computing_data_reduction 'CrysAlisPro 1.171.39.46 (Rigaku OD, 2018)'
_computing_molecular_graphics 'Olex2 (Dolomanov et al., 2009)'
_computing_publication_material 'Olex2 (Dolomanov et al., 2009)'
_computing_structure_refinement 'ShelXL (Sheldrick, 2015)'
_computing_structure_solution 'ShelXT (Sheldrick, 2015)'
_diffrn_ambient_temperature 150
_diffrn_detector 'CCD plate'
_diffrn_measured_fraction_theta_full 0.996
_diffrn_measured_fraction_theta_max 0.996
_diffrn_measurement_details
;
List of Runs (angles in degrees, time in seconds):

  # Type    Start    End  Width  t~exp~   \w     \q     \k     \f   Frames
--------------------------------------------------------------------------
  1  \w   -110.00  19.00   1.00   12.00    --  -20.00 -72.00 -36.00  129
  2  \w    -95.00  19.00   1.00   12.00    --  -20.00 -72.00-180.00  114
;
_diffrn_measurement_device 'abstract diffractometer'
_diffrn_measurement_device_type 'dtrek-CrysAlisPro-abstract goniometer imported rigaku-d*trek images'
_diffrn_measurement_method '\w scans'
_diffrn_orient_matrix_type 'CrysAlisPro convention (1999,Acta A55,543-557)'
_diffrn_orient_matrix_UB_11 -0.0321329000
_diffrn_orient_matrix_UB_12 -0.0059834000
_diffrn_orient_matrix_UB_13 0.0346388000
_diffrn_orient_matrix_UB_21 -0.0142158000
_diffrn_orient_matrix_UB_22 0.0220600000
_diffrn_orient_matrix_UB_23 0.0056040000
_diffrn_orient_matrix_UB_31 -0.0456399000
_diffrn_orient_matrix_UB_32 -0.0026089000
_diffrn_orient_matrix_UB_33 -0.0319943000
_diffrn_radiation_monochromator graphite
_diffrn_radiation_probe x-ray
_diffrn_radiation_type MoK\a
_diffrn_radiation_wavelength 0.71073
_diffrn_reflns_av_R_equivalents 0.1796
_diffrn_reflns_av_unetI/netI 0.2664
_diffrn_reflns_Laue_measured_fraction_full 0.996
_diffrn_reflns_Laue_measured_fraction_max 0.996
_diffrn_reflns_limit_h_max 14
_diffrn_reflns_limit_h_min -12
_diffrn_reflns_limit_k_max 36
_diffrn_reflns_limit_k_min -30
_diffrn_reflns_limit_l_max 17
_diffrn_reflns_limit_l_min -15
_diffrn_reflns_number 26041
_diffrn_reflns_point_group_measured_fraction_full 0.996
_diffrn_reflns_point_group_measured_fraction_max 0.996
_diffrn_reflns_theta_full 24.999
_diffrn_reflns_theta_max 24.999
_diffrn_reflns_theta_min 2.117
_diffrn_source 'fine-focus sealed X-ray tube'
_diffrn_source_type 'Enhance (Mo) X-ray Source'
_exptl_absorpt_coefficient_mu 0.078
_exptl_absorpt_correction_T_max 1.00000
_exptl_absorpt_correction_T_min 0.80553
_exptl_absorpt_correction_type multi-scan
_exptl_absorpt_process_details
;
CrysAlisPro 1.171.39.46 (Rigaku Oxford Diffraction, 2018)
Empirical absorption correction using spherical harmonics,
 implemented in SCALE3 ABSPACK scaling algorithm.
;
_exptl_crystal_colour 'clear light yellow'
_exptl_crystal_colour_lustre clear
_exptl_crystal_colour_modifier light
_exptl_crystal_colour_primary yellow
_exptl_crystal_density_diffrn 1.270
_exptl_crystal_description plate
_exptl_crystal_F_000 2288
_exptl_crystal_size_max 0.21
_exptl_crystal_size_mid 0.17
_exptl_crystal_size_min 0.032
_refine_diff_density_max 0.352
_refine_diff_density_min -0.421
_refine_diff_density_rms 0.085
_refine_ls_extinction_method none
_refine_ls_goodness_of_fit_ref 0.970
_refine_ls_hydrogen_treatment constr
_refine_ls_matrix_type full
_refine_ls_number_parameters 761
_refine_ls_number_reflns 9997
_refine_ls_number_restraints 0
_refine_ls_restrained_S_all 0.970
_refine_ls_R_factor_all 0.2673
_refine_ls_R_factor_gt 0.0982
_refine_ls_shift/su_max 0.000
_refine_ls_shift/su_mean 0.000
_refine_ls_structure_factor_coef Fsqd
_refine_ls_weighting_details 'w=1/[\s^2^(Fo^2^)+(0.0800P)^2^] where P=(Fo^2^+2Fc^2^)/3'
_refine_ls_weighting_scheme calc
_refine_ls_wR_factor_gt 0.1886
_refine_ls_wR_factor_ref 0.2939
_reflns_Friedel_coverage 0.000
_reflns_number_gt 3228
_reflns_number_total 9997
_reflns_threshold_expression 'I > 2\s(I)'
_cod_data_source_file jo0c00663_si_002.cif
_cod_data_source_block mr-pi-bpy-g-1_mo
_cod_original_cell_volume 5698.4(10)
_cod_database_code 4038414
_shelx_shelxl_version_number 2014/7
_chemical_oxdiff_formula C38H28N2O2
_shelx_space_group_comment
;
The symmetry employed for this shelxl refinement is uniquely defined
by the following loop, which should always be used as a source of
symmetry information in preference to the above space-group names.
They are only intended as comments.
;
_shelx_estimated_absorpt_t_max 0.997
_shelx_estimated_absorpt_t_min 0.984
_reflns_odcompleteness_completeness 90.19
_reflns_odcompleteness_iscentric 1
_reflns_odcompleteness_theta 31.05
_olex2_refinement_description
;
1. Fixed Uiso
 At 1.2 times of:
  All C(H) groups, All C(H,H) groups, All N(H) groups
 At 1.5 times of:
  All C(H,H,H) groups
2.a Riding coordinates:
 N006(H006)
2.b Secondary CH2 refined with riding coordinates:
 C016(H01A,H01B)
2.c Aromatic/amide H refined with riding coordinates:
 N005(H005), N007(H007), N008(H008), C00N(H00N), C00O(H00O), C00R(H00R),
 C00S(H00S), C00V(H00V), C00X(H00X), C010(H010), C011(H011), C012(H012),
 C014(H014), C015(H015), C017(H017), C018(H018), C019(H019), C01B(H01C),
 C01C(H01D), C01D(H01E), C01J(H01J), C01K(H01K), C01M(H01M), C01N(H01N),
 C01O(H01O), C01P(H01P), C01Q(H01Q), C01R(H01R), C01S(H01S), C01T(H01T),
 C01U(H01U), C01V(H01V), C01W(H01W), C01Z(H01Z), C021(H021), C022(H022),
 C023(H023), C024(H024), C025(H025), C026(H026), C027(H027), C028(H028)
2.d Idealised Me refined as rotating group:
 C029(H02G,H02H,H02I), C02A(H02A,H02B,H02C), C02B(H02J,H02K,H02L), C02C(H02D,
 H02E,H02F)
;
_olex2_submission_special_instructions 'No special instructions were received'
_oxdiff_exptl_absorpt_empirical_details
;
Empirical correction (ABSPACK) includes:
- Absorption correction using spherical harmonics
- Frame scaling
;
_oxdiff_exptl_absorpt_empirical_full_max 1.238
_oxdiff_exptl_absorpt_empirical_full_min 0.779

loop_
_space_group_symop_operation_xyz
'x, y, z'
'-x, y+1/2, -z+1/2'
'-x, -y, -z'
'x, -y-1/2, z-1/2'

loop_
_atom_site_label
_atom_site_type_symbol
_atom_site_fract_x
_atom_site_fract_y
_atom_site_fract_z
_atom_site_U_iso_or_equiv
_atom_site_adp_type
_atom_site_occupancy
_atom_site_site_symmetry_order
_atom_site_calc_flag
_atom_site_refinement_flags_posn
_atom_site_refinement_flags_adp
_atom_site_refinement_flags_occupancy
_atom_site_disorder_assembly
_atom_site_disorder_group
O2 O 0.5378(4) 0.43554(15) 0.4902(3) 0.0450(13) Uani 1 1 d . . . . .
O002 O 1.0316(4) 0.43754(14) 0.4962(3) 0.0392(12) Uani 1 1 d . . . . .
O003 O 1.0111(4) 0.69809(15) 0.4180(3) 0.0453(13) Uani 1 1 d . . . . .
O1 O 0.5819(4) 0.69691(15) 0.4923(3) 0.0519(14) Uani 1 1 d . . . . .
N1 N 0.6268(4) 0.61706(18) 0.4117(3) 0.0379(15) Uani 1 1 d . . . . .
H005 H 0.5858 0.6126 0.4554 0.046 Uiso 1 1 calc R . . . .
N006 N 1.1068(4) 0.61668(17) 0.3860(3) 0.0315(14) Uani 1 1 d . . . . .
H006 H 1.1083 0.6144 0.4431 0.038 Uiso 1 1 d R . . . .
N007 N 1.1042(4) 0.51167(17) 0.4068(3) 0.0362(14) Uani 1 1 d . . . . .
H007 H 1.0565 0.5197 0.4434 0.043 Uiso 1 1 calc R . . . .
N2 N 0.6316(4) 0.51147(17) 0.4278(3) 0.0330(14) Uani 1 1 d . . . . .
H008 H 0.5887 0.5185 0.4690 0.040 Uiso 1 1 calc R . . . .
C009 C 1.1322(5) 0.4690(2) 0.3885(4) 0.0299(16) Uani 1 1 d . . . . .
C00A C 1.1631(5) 0.5391(2) 0.3582(4) 0.0289(16) Uani 1 1 d . . . . .
C00B C 1.1607(5) 0.5838(2) 0.3467(3) 0.0271(15) Uani 1 1 d . . . . .
C9 C 0.7389(5) 0.5165(2) 0.3139(4) 0.0317(16) Uani 1 1 d . . . . .
C12 C 0.6191(6) 0.4317(2) 0.4483(4) 0.0379(18) Uani 1 1 d . . . . .
C00E C 1.3628(5) 0.5039(2) 0.1916(4) 0.0289(16) Uani 1 1 d . . . . .
C00F C 1.1054(5) 0.3892(2) 0.3954(4) 0.0332(17) Uani 1 1 d . . . . .
C33 C 0.8550(5) 0.5091(2) 0.1862(4) 0.0306(16) Uani 1 1 d . . . . .
C20 C 0.6731(5) 0.3895(2) 0.4355(4) 0.0301(16) Uani 1 1 d . . . . .
C00I C 1.1598(5) 0.7383(2) 0.3709(3) 0.0266(15) Uani 1 1 d . . . . .
C00J C 1.2310(5) 0.6028(2) 0.2887(4) 0.0282(16) Uani 1 1 d . . . . .
C00K C 1.3616(5) 0.6017(2) 0.1738(4) 0.0295(16) Uani 1 1 d . . . . .
C00L C 1.1453(5) 0.6560(2) 0.3582(4) 0.0365(18) Uani 1 1 d . . . . .
C8 C 0.6791(5) 0.5398(2) 0.3726(4) 0.0307(16) Uani 1 1 d . . . . .
C00N C 1.3408(5) 0.5021(2) 0.0988(4) 0.0357(17) Uani 1 1 d . . . . .
H00N H 1.2861 0.5201 0.0695 0.043 Uiso 1 1 calc R . . . .
C26 C 0.6123(6) 0.3514(2) 0.4384(4) 0.0388(18) Uani 1 1 d . . . . .
H00O H 0.5388 0.3531 0.4514 0.047 Uiso 1 1 calc R . . . .
C5 C 0.6773(5) 0.5849(2) 0.3673(4) 0.0326(17) Uani 1 1 d . . . . .
C00Q C 1.2313(5) 0.5134(2) 0.3083(4) 0.0338(17) Uani 1 1 d . . . . .
C00R C 1.2743(5) 0.7398(2) 0.3713(4) 0.0341(17) Uani 1 1 d . . . . .
H00R H 1.3158 0.7141 0.3836 0.041 Uiso 1 1 calc R . . . .
C38 C 0.7989(5) 0.4767(2) 0.1369(4) 0.0369(18) Uani 1 1 d . . . . .
H00S H 0.7231 0.4735 0.1403 0.044 Uiso 1 1 calc R . . . .
C27 C 0.8496(5) 0.6060(2) 0.1708(4) 0.0295(16) Uani 1 1 d . . . . .
C00U C 1.2660(6) 0.8162(2) 0.3372(4) 0.0322(16) Uani 1 1 d . . . . .
C00V C 1.2184(5) 0.6486(2) 0.2970(3) 0.0295(16) Uani 1 1 d . . . . .
H00V H 1.2543 0.6702 0.2656 0.035 Uiso 1 1 calc R . . . .
C00W C 1.0862(5) 0.4330(2) 0.4319(4) 0.0342(17) Uani 1 1 d . . . . .
C10 C 0.7290(5) 0.4726(2) 0.3365(4) 0.0334(17) Uani 1 1 d . . . . .
H00X H 0.7613 0.4489 0.3085 0.040 Uiso 1 1 calc R . . . .
C00Y C 1.0997(5) 0.6970(2) 0.3861(4) 0.0305(16) Uani 1 1 d . . . . .
C7 C 0.7967(5) 0.5377(2) 0.2466(4) 0.0305(16) Uani 1 1 d . . . . .
C010 C 1.4423(6) 0.4771(2) 0.2323(4) 0.0408(19) Uani 1 1 d . . . . .
H010 H 1.4565 0.4776 0.2957 0.049 Uiso 1 1 calc R . . . .
C011 C 1.3076(6) 0.6301(2) 0.1118(4) 0.0419(19) Uani 1 1 d . . . . .
H011 H 1.2305 0.6314 0.1069 0.050 Uiso 1 1 calc R . . . .
C25 C 0.6571(6) 0.3104(2) 0.4225(4) 0.0388(18) Uani 1 1 d . . . . .
H012 H 0.6134 0.2851 0.4242 0.047 Uiso 1 1 calc R . . . .
C23 C 0.7643(6) 0.3066(2) 0.4045(4) 0.0361(17) Uani 1 1 d . . . . .
C014 C 1.1023(6) 0.7760(2) 0.3586(4) 0.0396(18) Uani 1 1 d . . . . .
H014 H 1.0259 0.7758 0.3615 0.048 Uiso 1 1 calc R . . . .
C015 C 1.3263(6) 0.7781(2) 0.3540(4) 0.0360(17) Uani 1 1 d . . . . .
H015 H 1.4030 0.7786 0.3535 0.043 Uiso 1 1 calc R . . . .
C016 C 1.2112(5) 0.4699(2) 0.3294(4) 0.0352(17) Uani 1 1 d . . . . .
H01A H 1.1861 0.4537 0.2744 0.042 Uiso 1 1 calc R . . . .
H01B H 1.2786 0.4562 0.3570 0.042 Uiso 1 1 calc R . . . .
C28 C 0.9285(6) 0.6373(2) 0.1939(4) 0.0391(18) Uani 1 1 d . . . . .
H017 H 0.9489 0.6432 0.2554 0.047 Uiso 1 1 calc R . . . .
C018 C 1.1250(5) 0.3547(2) 0.4539(4) 0.0407(19) Uani 1 1 d . . . . .
H018 H 1.1294 0.3598 0.5166 0.049 Uiso 1 1 calc R . . . .
C37 C 0.8520(7) 0.4488(2) 0.0825(4) 0.052(2) Uani 1 1 d . . . . .
H019 H 0.8137 0.4260 0.0505 0.062 Uiso 1 1 calc R . . . .
C16 C 0.6214(6) 0.8166(2) 0.2717(5) 0.0432(19) Uani 1 1 d . . . . .
C01B C 1.1540(6) 0.8145(2) 0.3420(4) 0.0373(18) Uani 1 1 d . . . . .
H01C H 1.1124 0.8404 0.3337 0.045 Uiso 1 1 calc R . . . .
C01C C 1.5011(6) 0.4498(2) 0.1837(4) 0.0448(19) Uani 1 1 d . . . . .
H01D H 1.5566 0.4321 0.2131 0.054 Uiso 1 1 calc R . . . .
C01D C 1.3989(6) 0.4738(2) 0.0491(4) 0.0401(18) Uani 1 1 d . . . . .
H01E H 1.3829 0.4724 -0.0140 0.048 Uiso 1 1 calc R . . . .
C01E C 1.2982(5) 0.5333(2) 0.2460(4) 0.0262(15) Uani 1 1 d . . . . .
C01F C 1.1272(6) 0.3039(2) 0.3312(5) 0.047(2) Uani 1 1 d . . . . .
C6 C 0.7961(5) 0.5819(2) 0.2411(4) 0.0360(18) Uani 1 1 d . . . . .
C2 C 0.6494(5) 0.6569(2) 0.3783(4) 0.0333(17) Uani 1 1 d . . . . .
C11 C 0.6637(5) 0.4697(2) 0.4069(4) 0.0304(16) Uani 1 1 d . . . . .
C22 C 0.8242(6) 0.3440(2) 0.4038(4) 0.0411(19) Uani 1 1 d . . . . .
H01J H 0.8978 0.3418 0.3910 0.049 Uiso 1 1 calc R . . . .
C17 C 0.6475(5) 0.8150(2) 0.3634(4) 0.0432(19) Uani 1 1 d . . . . .
H01K H 0.6674 0.8409 0.3953 0.052 Uiso 1 1 calc R . . . .
C01L C 1.2955(5) 0.5773(2) 0.2362(4) 0.0302(16) Uani 1 1 d . . . . .
C01M C 1.4791(6) 0.4480(2) 0.0904(4) 0.044(2) Uani 1 1 d . . . . .
H01M H 1.5192 0.4290 0.0561 0.053 Uiso 1 1 calc R . . . .
C3 C 0.7174(5) 0.6517(2) 0.3118(4) 0.0299(16) Uani 1 1 d . . . . .
H01N H 0.7461 0.6743 0.2779 0.036 Uiso 1 1 calc R . . . .
C32 C 0.8163(5) 0.5994(2) 0.0802(4) 0.0388(18) Uani 1 1 d . . . . .
H01O H 0.7611 0.5789 0.0627 0.047 Uiso 1 1 calc R . . . .
C01P C 1.1050(5) 0.3391(2) 0.2726(5) 0.0442(19) Uani 1 1 d . . . . .
H01P H 1.0980 0.3341 0.2098 0.053 Uiso 1 1 calc R . . . .
C01Q C 1.4722(5) 0.5983(2) 0.1755(4) 0.0387(18) Uani 1 1 d . . . . .
H01Q H 1.5101 0.5779 0.2144 0.046 Uiso 1 1 calc R . . . .
C01R C 1.1384(5) 0.3126(2) 0.4223(5) 0.0397(18) Uani 1 1 d . . . . .
H01R H 1.1554 0.2897 0.4636 0.048 Uiso 1 1 calc R . . . .
C21 C 0.7831(6) 0.3850(2) 0.4207(4) 0.0416(19) Uani 1 1 d . . . . .
H01S H 0.8291 0.4097 0.4223 0.050 Uiso 1 1 calc R . . . .
C01T C 1.0932(5) 0.3805(2) 0.3040(4) 0.0410(19) Uani 1 1 d . . . . .
H01T H 1.0764 0.4035 0.2628 0.049 Uiso 1 1 calc R . . . .
C18 C 0.6448(5) 0.7762(2) 0.4089(4) 0.0388(18) Uani 1 1 d . . . . .
H01U H 0.6636 0.7757 0.4718 0.047 Uiso 1 1 calc R . . . .
C34 C 0.9653(6) 0.5133(2) 0.1798(4) 0.046(2) Uani 1 1 d . . . . .
H01V H 1.0055 0.5349 0.2140 0.055 Uiso 1 1 calc R . . . .
C36 C 0.9624(7) 0.4550(3) 0.0760(5) 0.061(2) Uani 1 1 d . . . . .
H01W H 0.9994 0.4370 0.0376 0.073 Uiso 1 1 calc R . . . .
C1 C 0.6140(6) 0.6971(2) 0.4168(4) 0.0377(17) Uani 1 1 d . . . . .
C4 C 0.7368(5) 0.6065(2) 0.3031(4) 0.0326(17) Uani 1 1 d . . . . .
C01Z C 1.5295(6) 0.6242(2) 0.1209(4) 0.048(2) Uani 1 1 d . . . . .
H01Z H 1.6064 0.6220 0.1243 0.058 Uiso 1 1 calc R . . . .
C13 C 0.6151(5) 0.7382(2) 0.3645(4) 0.0353(17) Uani 1 1 d . . . . .
C35 C 1.0174(6) 0.4865(3) 0.1239(4) 0.051(2) Uani 1 1 d . . . . .
H021 H 1.0928 0.4902 0.1192 0.061 Uiso 1 1 calc R . . . .
C14 C 0.5893(5) 0.7395(2) 0.2728(4) 0.0408(18) Uani 1 1 d . . . . .
H022 H 0.5706 0.7134 0.2413 0.049 Uiso 1 1 calc R . . . .
C30 C 0.9450(7) 0.6534(3) 0.0416(5) 0.055(2) Uani 1 1 d . . . . .
H023 H 0.9776 0.6696 -0.0025 0.066 Uiso 1 1 calc R . . . .
C024 C 1.4761(7) 0.6533(2) 0.0615(4) 0.056(2) Uani 1 1 d . . . . .
H024 H 1.5158 0.6708 0.0240 0.067 Uiso 1 1 calc R . . . .
C29 C 0.9777(6) 0.6600(2) 0.1301(5) 0.047(2) Uani 1 1 d . . . . .
H025 H 1.0341 0.6801 0.1475 0.057 Uiso 1 1 calc R . . . .
C15 C 0.5901(5) 0.7781(2) 0.2264(4) 0.0427(19) Uani 1 1 d . . . . .
H026 H 0.5695 0.7786 0.1638 0.051 Uiso 1 1 calc R . . . .
C31 C 0.8648(6) 0.6233(3) 0.0152(4) 0.048(2) Uani 1 1 d . . . . .
H027 H 0.8428 0.6189 -0.0466 0.058 Uiso 1 1 calc R . . . .
C028 C 1.3635(7) 0.6566(2) 0.0574(4) 0.048(2) Uani 1 1 d . . . . .
H028 H 1.3255 0.6767 0.0178 0.057 Uiso 1 1 calc R . . . .
C19 C 0.6223(6) 0.8588(2) 0.2202(4) 0.048(2) Uani 1 1 d . . . . .
H02G H 0.5481 0.8701 0.2099 0.072 Uiso 1 1 calc GR . . . .
H02H H 0.6511 0.8537 0.1626 0.072 Uiso 1 1 calc GR . . . .
H02I H 0.6683 0.8799 0.2549 0.072 Uiso 1 1 calc GR . . . .
C02A C 1.3223(6) 0.8571(2) 0.3166(4) 0.0448(19) Uani 1 1 d . . . . .
H02A H 1.3930 0.8584 0.3521 0.067 Uiso 1 1 calc GR . . . .
H02B H 1.2780 0.8820 0.3313 0.067 Uiso 1 1 calc GR . . . .
H02C H 1.3328 0.8578 0.2528 0.067 Uiso 1 1 calc GR . . . .
C24 C 0.8130(6) 0.2629(2) 0.3870(4) 0.047(2) Uani 1 1 d . . . . .
H02J H 0.7624 0.2400 0.4008 0.071 Uiso 1 1 calc GR . . . .
H02K H 0.8816 0.2595 0.4250 0.071 Uiso 1 1 calc GR . . . .
H02L H 0.8267 0.2610 0.3240 0.071 Uiso 1 1 calc GR . . . .
C02C C 1.1371(6) 0.2587(2) 0.2959(5) 0.059(2) Uani 1 1 d . . . . .
H02D H 1.0653 0.2449 0.2896 0.089 Uiso 1 1 calc GR . . . .
H02E H 1.1864 0.2418 0.3376 0.089 Uiso 1 1 calc GR . . . .
H02F H 1.1658 0.2598 0.2374 0.089 Uiso 1 1 calc GR . . . .

loop_
_atom_site_aniso_label
_atom_site_aniso_U_11
_atom_site_aniso_U_22
_atom_site_aniso_U_33
_atom_site_aniso_U_23
_atom_site_aniso_U_13
_atom_site_aniso_U_12
O2 0.052(3) 0.037(3) 0.050(3) 0.005(2) 0.024(2) 0.000(3)
O002 0.047(3) 0.030(3) 0.044(3) 0.004(2) 0.023(2) 0.000(2)
O003 0.041(3) 0.038(3) 0.060(3) 0.008(2) 0.022(2) 0.002(3)
O1 0.066(4) 0.046(4) 0.049(3) -0.004(2) 0.033(3) -0.002(3)
N1 0.042(4) 0.037(4) 0.038(3) 0.003(3) 0.021(3) 0.004(3)
N006 0.041(4) 0.027(4) 0.028(3) 0.002(2) 0.008(2) 0.000(3)
N007 0.042(4) 0.025(4) 0.045(3) -0.003(3) 0.020(3) -0.012(3)
N2 0.042(4) 0.024(4) 0.035(3) 0.004(2) 0.018(2) 0.000(3)
C009 0.025(4) 0.030(5) 0.036(4) 0.002(3) 0.012(3) -0.005(3)
C00A 0.028(4) 0.026(4) 0.034(4) 0.001(3) 0.006(3) 0.001(3)
C00B 0.036(4) 0.020(4) 0.026(3) -0.009(3) 0.007(3) 0.002(3)
C9 0.031(4) 0.024(4) 0.042(4) -0.005(3) 0.007(3) -0.005(3)
C12 0.053(5) 0.032(5) 0.029(4) 0.002(3) 0.008(3) -0.007(4)
C00E 0.024(4) 0.025(4) 0.038(4) -0.005(3) 0.009(3) -0.004(3)
C00F 0.033(4) 0.029(5) 0.039(4) 0.002(3) 0.011(3) 0.002(3)
C33 0.032(4) 0.028(4) 0.034(4) -0.008(3) 0.010(3) -0.001(3)
C20 0.044(5) 0.022(4) 0.026(3) 0.003(3) 0.009(3) -0.002(4)
C00I 0.039(4) 0.017(4) 0.024(3) -0.001(3) 0.008(3) 0.000(3)
C00J 0.028(4) 0.029(4) 0.029(3) 0.001(3) 0.006(3) 0.002(3)
C00K 0.030(4) 0.030(5) 0.030(4) -0.008(3) 0.010(3) -0.004(3)
C00L 0.044(5) 0.031(5) 0.037(4) -0.002(3) 0.014(3) -0.010(4)
C8 0.038(4) 0.023(4) 0.032(4) -0.003(3) 0.012(3) 0.000(3)
C00N 0.032(4) 0.034(5) 0.041(4) -0.009(3) 0.002(3) 0.008(3)
C26 0.039(5) 0.043(5) 0.035(4) 0.004(3) 0.011(3) 0.003(4)
C5 0.037(4) 0.032(5) 0.029(4) -0.003(3) 0.008(3) -0.006(4)
C00Q 0.037(4) 0.030(5) 0.036(4) 0.002(3) 0.013(3) 0.001(4)
C00R 0.038(5) 0.031(5) 0.034(4) -0.002(3) 0.008(3) 0.012(4)
C38 0.036(4) 0.038(5) 0.039(4) 0.006(3) 0.013(3) -0.007(4)
C27 0.035(4) 0.019(4) 0.037(4) 0.001(3) 0.010(3) 0.001(3)
C00U 0.046(5) 0.017(4) 0.034(4) 0.005(3) 0.008(3) -0.002(4)
C00V 0.038(4) 0.022(4) 0.030(3) 0.008(3) 0.011(3) 0.004(3)
C00W 0.032(4) 0.036(5) 0.037(4) 0.004(3) 0.015(3) 0.001(4)
C10 0.039(4) 0.033(5) 0.030(3) 0.000(3) 0.011(3) -0.005(4)
C00Y 0.034(4) 0.019(4) 0.039(4) 0.002(3) 0.005(3) -0.007(3)
C7 0.039(4) 0.022(4) 0.033(4) 0.002(3) 0.014(3) 0.002(3)
C010 0.045(5) 0.041(5) 0.037(4) -0.008(3) 0.012(3) 0.002(4)
C011 0.048(5) 0.038(5) 0.041(4) -0.005(3) 0.011(3) -0.006(4)
C25 0.049(5) 0.023(5) 0.046(4) 0.000(3) 0.013(3) -0.009(4)
C23 0.043(5) 0.031(5) 0.034(4) 0.009(3) 0.005(3) -0.004(4)
C014 0.038(5) 0.025(5) 0.059(4) -0.006(3) 0.017(3) -0.013(4)
C015 0.040(5) 0.033(5) 0.036(4) -0.005(3) 0.007(3) -0.007(4)
C016 0.044(4) 0.040(5) 0.020(3) 0.003(3) -0.004(3) 0.000(4)
C28 0.044(5) 0.033(5) 0.043(4) 0.007(3) 0.016(3) 0.003(4)
C018 0.034(5) 0.045(5) 0.043(4) 0.000(4) 0.009(3) -0.006(4)
C37 0.082(7) 0.037(5) 0.038(4) -0.013(3) 0.013(4) 0.004(5)
C16 0.047(5) 0.026(5) 0.061(5) -0.001(4) 0.025(4) 0.002(4)
C01B 0.038(5) 0.023(5) 0.052(4) 0.000(3) 0.008(3) 0.008(4)
C01C 0.042(5) 0.036(5) 0.058(5) 0.002(4) 0.012(4) -0.002(4)
C01D 0.044(5) 0.036(5) 0.042(4) -0.007(3) 0.008(3) -0.005(4)
C01E 0.023(4) 0.017(4) 0.039(4) -0.002(3) 0.005(3) -0.006(3)
C01F 0.049(5) 0.028(5) 0.067(5) -0.009(4) 0.019(4) -0.002(4)
C6 0.047(5) 0.036(5) 0.026(3) -0.001(3) 0.010(3) 0.005(4)
C2 0.030(4) 0.030(5) 0.041(4) -0.001(3) 0.014(3) -0.005(3)
C11 0.043(4) 0.020(4) 0.030(3) -0.001(3) 0.010(3) -0.002(3)
C22 0.037(5) 0.053(6) 0.034(4) 0.004(3) 0.007(3) -0.003(4)
C17 0.045(5) 0.037(5) 0.048(5) 0.000(3) 0.009(3) 0.007(4)
C01L 0.030(4) 0.034(5) 0.029(3) -0.003(3) 0.014(3) -0.007(3)
C01M 0.049(5) 0.033(5) 0.054(5) -0.024(4) 0.022(4) -0.011(4)
C3 0.039(4) 0.014(4) 0.038(4) 0.004(3) 0.011(3) -0.007(3)
C32 0.040(5) 0.041(5) 0.036(4) 0.002(3) 0.010(3) 0.001(4)
C01P 0.037(5) 0.038(5) 0.060(5) 0.000(4) 0.016(3) -0.011(4)
C01Q 0.036(5) 0.037(5) 0.045(4) -0.003(3) 0.011(3) 0.007(4)
C01R 0.037(5) 0.024(5) 0.061(5) 0.004(3) 0.018(3) -0.001(4)
C21 0.043(5) 0.048(6) 0.035(4) -0.008(3) 0.005(3) -0.001(4)
C01T 0.049(5) 0.027(5) 0.051(4) -0.007(3) 0.023(3) -0.007(4)
C18 0.035(4) 0.043(5) 0.039(4) -0.003(4) 0.008(3) 0.007(4)
C34 0.047(5) 0.052(6) 0.040(4) 0.006(4) 0.006(3) 0.008(4)
C36 0.068(6) 0.062(7) 0.058(5) 0.000(4) 0.038(5) 0.003(5)
C1 0.050(5) 0.016(4) 0.048(4) -0.003(3) 0.008(3) 0.000(4)
C4 0.036(4) 0.035(5) 0.028(3) 0.001(3) 0.011(3) -0.006(4)
C01Z 0.042(5) 0.054(6) 0.054(5) -0.014(4) 0.029(4) -0.013(4)
C13 0.045(5) 0.030(5) 0.032(4) -0.004(3) 0.013(3) 0.008(4)
C35 0.047(5) 0.057(6) 0.050(5) 0.000(4) 0.013(4) 0.009(5)
C14 0.042(5) 0.028(5) 0.055(5) -0.003(3) 0.014(3) 0.001(4)
C30 0.066(6) 0.050(6) 0.055(5) 0.017(4) 0.037(4) 0.014(5)
C024 0.089(7) 0.044(6) 0.038(4) 0.006(4) 0.027(4) -0.014(5)
C29 0.035(5) 0.042(5) 0.067(5) -0.002(4) 0.019(4) -0.012(4)
C15 0.039(5) 0.045(6) 0.046(4) 0.006(4) 0.010(3) 0.012(4)
C31 0.060(6) 0.050(6) 0.037(4) 0.008(4) 0.015(4) 0.014(5)
C028 0.069(6) 0.038(5) 0.038(4) -0.001(3) 0.021(4) 0.005(4)
C19 0.049(5) 0.032(5) 0.065(5) 0.004(4) 0.009(4) 0.009(4)
C02A 0.049(5) 0.034(5) 0.050(4) -0.004(3) 0.000(3) -0.004(4)
C24 0.063(5) 0.039(5) 0.040(4) -0.004(3) 0.005(3) 0.017(4)
C02C 0.053(6) 0.032(5) 0.096(6) 0.000(4) 0.022(4) -0.001(4)

loop_
_atom_type_symbol
_atom_type_description
_atom_type_scat_dispersion_real
_atom_type_scat_dispersion_imag
_atom_type_scat_source
C C 0.0033 0.0016 'International Tables Vol C Tables 4.2.6.8 and 6.1.1.4'
H H 0.0000 0.0000 'International Tables Vol C Tables 4.2.6.8 and 6.1.1.4'
N N 0.0061 0.0033 'International Tables Vol C Tables 4.2.6.8 and 6.1.1.4'
O O 0.0106 0.0060 'International Tables Vol C Tables 4.2.6.8 and 6.1.1.4'

loop_
_geom_angle_atom_site_label_1
_geom_angle_atom_site_label_2
_geom_angle_atom_site_label_3
_geom_angle
_geom_angle_site_symmetry_1
_geom_angle_site_symmetry_3
_geom_angle_publ_flag
C5 N1 H005 124.7 . . ?
C2 N1 H005 124.7 . . ?
C2 N1 C5 110.6(5) . . ?
C00B N006 H006 113.6 . . ?
C00B N006 C00L 108.7(5) . . ?
C00L N006 H006 113.6 . . ?
C009 N007 H007 125.6 . . ?
C00A N007 H007 125.6 . . ?
C00A N007 C009 108.8(5) . . ?
C8 N2 H008 126.2 . . ?
C8 N2 C11 107.6(5) . . ?
C11 N2 H008 126.2 . . ?
N007 C009 C00W 121.6(5) . . ?
C016 C009 N007 108.1(5) . . ?
C016 C009 C00W 130.2(6) . . ?
N007 C00A C00B 132.2(6) . . ?
N007 C00A C00Q 108.0(6) . . ?
C00B C00A C00Q 119.6(5) . . ?
N006 C00B C00A 133.1(5) . . ?
N006 C00B C00J 108.1(5) . . ?
C00A C00B C00J 118.7(5) . . ?
C8 C9 C10 106.1(5) . . ?
C8 C9 C7 122.3(6) . . ?
C10 C9 C7 131.7(6) . . ?
O2 C12 C20 123.1(6) . . ?
O2 C12 C11 119.7(6) . . ?
C11 C12 C20 117.1(6) . . ?
C00N C00E C01E 120.3(6) . . ?
C010 C00E C00N 118.7(6) . . ?
C010 C00E C01E 120.9(5) . . ?
C018 C00F C00W 119.3(6) . . ?
C018 C00F C01T 118.1(6) . . ?
C01T C00F C00W 122.3(6) . . ?
C38 C33 C7 120.1(6) . . ?
C34 C33 C38 118.5(6) . . ?
C34 C33 C7 121.4(6) . . ?
C26 C20 C12 118.9(6) . . ?
C26 C20 C21 116.9(6) . . ?
C21 C20 C12 124.2(6) . . ?
C00R C00I C00Y 122.4(6) . . ?
C014 C00I C00R 118.7(6) . . ?
C014 C00I C00Y 118.9(6) . . ?
C00B C00J C00V 106.1(5) . . ?
C01L C00J C00B 121.8(6) . . ?
C01L C00J C00V 132.1(6) . . ?
C011 C00K C01L 118.4(6) . . ?
C01Q C00K C011 118.1(6) . . ?
C01Q C00K C01L 123.6(6) . . ?
N006 C00L C00Y 121.2(5) . . ?
C00V C00L N006 109.1(6) . . ?
C00V C00L C00Y 129.3(6) . . ?
N2 C8 C9 109.8(6) . . ?
N2 C8 C5 131.6(5) . . ?
C5 C8 C9 118.7(6) . . ?
C00E C00N H00N 120.0 . . ?
C01D C00N C00E 120.0(6) . . ?
C01D C00N H00N 120.0 . . ?
C20 C26 H00O 119.1 . . ?
C20 C26 C25 121.8(6) . . ?
C25 C26 H00O 119.1 . . ?
N1 C5 C8 134.1(6) . . ?
N1 C5 C4 106.0(6) . . ?
C8 C5 C4 119.9(6) . . ?
C00A C00Q C01E 120.8(6) . . ?
C016 C00Q C00A 106.6(5) . . ?
C016 C00Q C01E 132.6(6) . . ?
C00I C00R H00R 119.7 . . ?
C015 C00R C00I 120.7(6) . . ?
C015 C00R H00R 119.7 . . ?
C33 C38 H00S 119.4 . . ?
C33 C38 C37 121.1(6) . . ?
C37 C38 H00S 119.4 . . ?
C28 C27 C6 121.0(5) . . ?
C28 C27 C32 118.5(6) . . ?
C32 C27 C6 120.4(6) . . ?
C015 C00U C02A 119.8(6) . . ?
C01B C00U C015 118.3(6) . . ?
C01B C00U C02A 121.9(6) . . ?
C00J C00V H00V 126.1 . . ?
C00L C00V C00J 107.9(5) . . ?
C00L C00V H00V 126.1 . . ?
O002 C00W C009 122.6(6) . . ?
O002 C00W C00F 120.6(6) . . ?
C009 C00W C00F 116.8(5) . . ?
C9 C10 H00X 125.8 . . ?
C11 C10 C9 108.4(6) . . ?
C11 C10 H00X 125.8 . . ?
O003 C00Y C00I 120.3(6) . . ?
O003 C00Y C00L 121.0(6) . . ?
C00L C00Y C00I 118.6(5) . . ?
C9 C7 C33 117.0(6) . . ?
C6 C7 C9 119.5(5) . . ?
C6 C7 C33 123.5(5) . . ?
C00E C010 H010 119.2 . . ?
C01C C010 C00E 121.6(6) . . ?
C01C C010 H010 119.2 . . ?
C00K C011 H011 119.1 . . ?
C028 C011 C00K 121.9(7) . . ?
C028 C011 H011 119.1 . . ?
C26 C25 H012 119.7 . . ?
C23 C25 C26 120.5(6) . . ?
C23 C25 H012 119.7 . . ?
C25 C23 C24 121.0(6) . . ?
C22 C23 C25 117.5(7) . . ?
C22 C23 C24 121.5(6) . . ?
C00I C014 H014 119.6 . . ?
C00I C014 C01B 120.8(6) . . ?
C01B C014 H014 119.6 . . ?
C00R C015 C00U 120.0(6) . . ?
C00R C015 H015 120.0 . . ?
C00U C015 H015 120.0 . . ?
C009 C016 C00Q 108.5(6) . . ?
C009 C016 H01A 110.0 . . ?
C009 C016 H01B 110.0 . . ?
C00Q C016 H01A 110.0 . . ?
C00Q C016 H01B 110.0 . . ?
H01A C016 H01B 108.4 . . ?
C27 C28 H017 119.1 . . ?
C29 C28 C27 121.8(6) . . ?
C29 C28 H017 119.1 . . ?
C00F C018 H018 119.4 . . ?
C00F C018 C01R 121.1(6) . . ?
C01R C018 H018 119.4 . . ?
C38 C37 H019 120.7 . . ?
C36 C37 C38 118.5(7) . . ?
C36 C37 H019 120.7 . . ?
C17 C16 C15 118.7(7) . . ?
C17 C16 C19 121.6(7) . . ?
C15 C16 C19 119.6(6) . . ?
C00U C01B H01C 119.4 . . ?
C014 C01B C00U 121.3(6) . . ?
C014 C01B H01C 119.4 . . ?
C010 C01C H01D 120.1 . . ?
C010 C01C C01M 119.8(7) . . ?
C01M C01C H01D 120.1 . . ?
C00N C01D H01E 119.7 . . ?
C01M C01D C00N 120.7(6) . . ?
C01M C01D H01E 119.7 . . ?
C00Q C01E C00E 117.7(6) . . ?
C01L C01E C00E 123.3(5) . . ?
C01L C01E C00Q 118.8(5) . . ?
C01P C01F C02C 120.8(7) . . ?
C01R C01F C01P 117.6(7) . . ?
C01R C01F C02C 121.6(7) . . ?
C7 C6 C27 122.5(5) . . ?
C7 C6 C4 118.8(6) . . ?
C4 C6 C27 118.6(6) . . ?
N1 C2 C3 108.8(6) . . ?
N1 C2 C1 122.7(5) . . ?
C3 C2 C1 128.1(6) . . ?
N2 C11 C12 121.3(5) . . ?
N2 C11 C10 108.1(5) . . ?
C10 C11 C12 130.2(6) . . ?
C23 C22 H01J 118.2 . . ?
C23 C22 C21 123.5(7) . . ?
C21 C22 H01J 118.2 . . ?
C16 C17 H01K 119.7 . . ?
C18 C17 C16 120.5(7) . . ?
C18 C17 H01K 119.7 . . ?
C00J C01L C00K 116.1(6) . . ?
C01E C01L C00J 120.1(5) . . ?
C01E C01L C00K 123.8(5) . . ?
C01C C01M H01M 120.4 . . ?
C01D C01M C01C 119.3(6) . . ?
C01D C01M H01M 120.4 . . ?
C2 C3 H01N 126.3 . . ?
C2 C3 C4 107.5(5) . . ?
C4 C3 H01N 126.3 . . ?
C27 C32 H01O 120.1 . . ?
C27 C32 C31 119.8(7) . . ?
C31 C32 H01O 120.1 . . ?
C01F C01P H01P 119.3 . . ?
C01T C01P C01F 121.4(7) . . ?
C01T C01P H01P 119.3 . . ?
C00K C01Q H01Q 119.6 . . ?
C00K C01Q C01Z 120.8(7) . . ?
C01Z C01Q H01Q 119.6 . . ?
C018 C01R H01R 119.6 . . ?
C01F C01R C018 120.7(6) . . ?
C01F C01R H01R 119.6 . . ?
C20 C21 H01S 120.2 . . ?
C22 C21 C20 119.6(7) . . ?
C22 C21 H01S 120.2 . . ?
C00F C01T H01T 119.5 . . ?
C01P C01T C00F 120.9(7) . . ?
C01P C01T H01T 119.5 . . ?
C17 C18 H01U 119.5 . . ?
C17 C18 C13 121.0(6) . . ?
C13 C18 H01U 119.5 . . ?
C33 C34 H01V 119.8 . . ?
C35 C34 C33 120.5(7) . . ?
C35 C34 H01V 119.8 . . ?
C37 C36 H01W 119.7 . . ?
C35 C36 C37 120.6(7) . . ?
C35 C36 H01W 119.7 . . ?
O1 C1 C2 119.8(6) . . ?
O1 C1 C13 120.5(6) . . ?
C2 C1 C13 119.7(5) . . ?
C5 C4 C6 120.8(6) . . ?
C3 C4 C5 107.0(5) . . ?
C3 C4 C6 132.1(6) . . ?
C01Q C01Z H01Z 119.6 . . ?
C024 C01Z C01Q 120.9(7) . . ?
C024 C01Z H01Z 119.6 . . ?
C18 C13 C1 118.9(6) . . ?
C18 C13 C14 118.7(6) . . ?
C14 C13 C1 122.4(6) . . ?
C34 C35 H021 119.6 . . ?
C36 C35 C34 120.8(7) . . ?
C36 C35 H021 119.6 . . ?
C13 C14 H022 119.5 . . ?
C15 C14 C13 121.1(7) . . ?
C15 C14 H022 119.5 . . ?
C29 C30 H023 119.6 . . ?
C29 C30 C31 120.9(6) . . ?
C31 C30 H023 119.6 . . ?
C01Z C024 H024 120.4 . . ?
C01Z C024 C028 119.2(7) . . ?
C028 C024 H024 120.4 . . ?
C28 C29 H025 120.3 . . ?
C30 C29 C28 119.5(7) . . ?
C30 C29 H025 120.3 . . ?
C16 C15 H026 120.0 . . ?
C14 C15 C16 119.9(6) . . ?
C14 C15 H026 120.0 . . ?
C32 C31 H027 120.2 . . ?
C30 C31 C32 119.6(7) . . ?
C30 C31 H027 120.2 . . ?
C011 C028 C024 119.0(7) . . ?
C011 C028 H028 120.5 . . ?
C024 C028 H028 120.5 . . ?
C16 C19 H02G 109.5 . . ?
C16 C19 H02H 109.5 . . ?
C16 C19 H02I 109.5 . . ?
H02G C19 H02H 109.5 . . ?
H02G C19 H02I 109.5 . . ?
H02H C19 H02I 109.5 . . ?
C00U C02A H02A 109.5 . . ?
C00U C02A H02B 109.5 . . ?
C00U C02A H02C 109.5 . . ?
H02A C02A H02B 109.5 . . ?
H02A C02A H02C 109.5 . . ?
H02B C02A H02C 109.5 . . ?
C23 C24 H02J 109.5 . . ?
C23 C24 H02K 109.5 . . ?
C23 C24 H02L 109.5 . . ?
H02J C24 H02K 109.5 . . ?
H02J C24 H02L 109.5 . . ?
H02K C24 H02L 109.5 . . ?
C01F C02C H02D 109.5 . . ?
C01F C02C H02E 109.5 . . ?
C01F C02C H02F 109.5 . . ?
H02D C02C H02E 109.5 . . ?
H02D C02C H02F 109.5 . . ?
H02E C02C H02F 109.5 . . ?

loop_
_geom_bond_atom_site_label_1
_geom_bond_atom_site_label_2
_geom_bond_distance
_geom_bond_site_symmetry_2
_geom_bond_publ_flag
O2 C12 1.244(7) . ?
O002 C00W 1.239(6) . ?
O003 C00Y 1.239(7) . ?
O1 C1 1.237(6) . ?
N1 H005 0.8800 . ?
N1 C5 1.379(7) . ?
N1 C2 1.366(7) . ?
N006 H006 0.8597 . ?
N006 C00B 1.378(7) . ?
N006 C00L 1.381(7) . ?
N007 H007 0.8800 . ?
N007 C009 1.395(7) . ?
N007 C00A 1.373(7) . ?
N2 H008 0.8800 . ?
N2 C8 1.374(7) . ?
N2 C11 1.393(7) . ?
C009 C00W 1.431(8) . ?
C009 C016 1.383(7) . ?
C00A C00B 1.387(8) . ?
C00A C00Q 1.423(8) . ?
C00B C00J 1.417(7) . ?
C9 C8 1.403(8) . ?
C9 C10 1.403(8) . ?
C9 C7 1.449(8) . ?
C12 C20 1.482(8) . ?
C12 C11 1.460(8) . ?
C00E C00N 1.394(8) . ?
C00E C010 1.381(9) . ?
C00E C01E 1.502(8) . ?
C00F C00W 1.484(8) . ?
C00F C018 1.386(8) . ?
C00F C01T 1.392(8) . ?
C33 C38 1.387(8) . ?
C33 C7 1.502(8) . ?
C33 C34 1.383(9) . ?
C20 C26 1.398(8) . ?
C20 C21 1.407(9) . ?
C00I C00R 1.417(8) . ?
C00I C00Y 1.503(8) . ?
C00I C014 1.366(8) . ?
C00J C00V 1.428(8) . ?
C00J C01L 1.415(8) . ?
C00K C011 1.400(9) . ?
C00K C01L 1.504(8) . ?
C00K C01Q 1.370(8) . ?
C00L C00V 1.370(7) . ?
C00L C00Y 1.463(8) . ?
C8 C5 1.393(8) . ?
C00N H00N 0.9500 . ?
C00N C01D 1.392(8) . ?
C26 H00O 0.9500 . ?
C26 C25 1.409(8) . ?
C5 C4 1.433(8) . ?
C00Q C016 1.405(8) . ?
C00Q C01E 1.445(8) . ?
C00R H00R 0.9500 . ?
C00R C015 1.382(8) . ?
C38 H00S 0.9500 . ?
C38 C37 1.394(8) . ?
C27 C28 1.391(9) . ?
C27 C6 1.498(8) . ?
C27 C32 1.397(8) . ?
C00U C015 1.401(8) . ?
C00U C01B 1.396(9) . ?
C00U C02A 1.488(8) . ?
C00V H00V 0.9500 . ?
C10 H00X 0.9500 . ?
C10 C11 1.395(7) . ?
C7 C6 1.364(8) . ?
C010 H010 0.9500 . ?
C010 C01C 1.368(8) . ?
C011 H011 0.9500 . ?
C011 C028 1.386(8) . ?
C25 H012 0.9500 . ?
C25 C23 1.383(8) . ?
C23 C22 1.370(9) . ?
C23 C24 1.509(8) . ?
C014 H014 0.9500 . ?
C014 C01B 1.383(8) . ?
C015 H015 0.9500 . ?
C016 H01A 0.9900 . ?
C016 H01B 0.9900 . ?
C28 H017 0.9500 . ?
C28 C29 1.375(8) . ?
C018 H018 0.9500 . ?
C018 C01R 1.399(8) . ?
C37 H019 0.9500 . ?
C37 C36 1.392(10) . ?
C16 C17 1.384(9) . ?
C16 C15 1.402(9) . ?
C16 C19 1.515(9) . ?
C01B H01C 0.9500 . ?
C01C H01D 0.9500 . ?
C01C C01M 1.403(8) . ?
C01D H01E 0.9500 . ?
C01D C01M 1.372(9) . ?
C01E C01L 1.363(8) . ?
C01F C01P 1.408(9) . ?
C01F C01R 1.386(9) . ?
C01F C02C 1.501(9) . ?
C6 C4 1.454(8) . ?
C2 C3 1.376(7) . ?
C2 C1 1.453(8) . ?
C22 H01J 0.9500 . ?
C22 C21 1.395(9) . ?
C17 H01K 0.9500 . ?
C17 C18 1.379(9) . ?
C01M H01M 0.9500 . ?
C3 H01N 0.9500 . ?
C3 C4 1.423(8) . ?
C32 H01O 0.9500 . ?
C32 C31 1.403(8) . ?
C01P H01P 0.9500 . ?
C01P C01T 1.374(8) . ?
C01Q H01Q 0.9500 . ?
C01Q C01Z 1.389(8) . ?
C01R H01R 0.9500 . ?
C21 H01S 0.9500 . ?
C01T H01T 0.9500 . ?
C18 H01U 0.9500 . ?
C18 C13 1.381(9) . ?
C34 H01V 0.9500 . ?
C34 C35 1.381(9) . ?
C36 H01W 0.9500 . ?
C36 C35 1.352(10) . ?
C1 C13 1.491(8) . ?
C01Z H01Z 0.9500 . ?
C01Z C024 1.385(10) . ?
C13 C14 1.383(8) . ?
C35 H021 0.9500 . ?
C14 H022 0.9500 . ?
C14 C15 1.379(9) . ?
C30 H023 0.9500 . ?
C30 C29 1.367(9) . ?
C30 C31 1.387(10) . ?
C024 H024 0.9500 . ?
C024 C028 1.392(10) . ?
C29 H025 0.9500 . ?
C15 H026 0.9500 . ?
C31 H027 0.9500 . ?
C028 H028 0.9500 . ?
C19 H02G 0.9800 . ?
C19 H02H 0.9800 . ?
C19 H02I 0.9800 . ?
C02A H02A 0.9800 . ?
C02A H02B 0.9800 . ?
C02A H02C 0.9800 . ?
C24 H02J 0.9800 . ?
C24 H02K 0.9800 . ?
C24 H02L 0.9800 . ?
C02C H02D 0.9800 . ?
C02C H02E 0.9800 . ?
C02C H02F 0.9800 . ?
